data_1552758
loop_
_publ_author_name
'Nuthanakanti, Ashok'
'Walunj, Manisha B.'
'Torris, Arun'
'Badiger, Manohar V.'
'Srivatsan, Seergazhi G.'

_publ_section_title
;
 Self-assemblies of nucleolipid supramolecular synthons show unique
 self-sorting and cooperative assembling process.
;
_journal_issue 24
_journal_name_full Nanoscale
_journal_page_first 11956
_journal_page_last 11966
_journal_paper_doi 10.1039/c9nr01863h
_journal_volume 11
_journal_year 2019
_chemical_absolute_configuration unk
_chemical_formula_sum 'C33 H56 N2 O8'
_chemical_formula_weight 608.80
_chemical_name_systematic 'Uridine nucleolipids'
_space_group_crystal_system monoclinic
_space_group_IT_number 5
_space_group_name_Hall 'C 2y'
_space_group_name_H-M_alt 'C 1 2 1'
_atom_sites_solution_hydrogens geom
_audit_creation_method SHELXL-2014/6
_audit_update_record
;
2018-03-21 deposited with the CCDC.	2019-05-27 downloaded from the CCDC.
;
_cell_angle_alpha 90
_cell_angle_beta 96.154(10)
_cell_angle_gamma 90
_cell_formula_units_Z 4
_cell_length_a 16.404(8)
_cell_length_b 5.345(3)
_cell_length_c 38.959(18)
_cell_measurement_reflns_used 3621
_cell_measurement_temperature 296(2)
_cell_measurement_theta_max 19.00
_cell_measurement_theta_min 2.63
_cell_volume 3396(3)
_computing_cell_refinement 'Bruker SAINT'
_computing_data_collection 'Bruker APEX2'
_computing_data_reduction 'Bruker SAINT'
_computing_molecular_graphics 'Bruker SHELXTL'
_computing_publication_material 'Bruker SHELXTL'
_computing_structure_refinement 'SHELXL-2014 (Sheldrick 2014)'
_computing_structure_solution 'SHELXS-97 (Sheldrick 2008)'
_diffrn_ambient_temperature 296(2)
_diffrn_measured_fraction_theta_full 0.727
_diffrn_measured_fraction_theta_max 0.954
_diffrn_measurement_device_type 'Bruker APEX-II CCD'
_diffrn_measurement_method '\f and \w scans'
_diffrn_radiation_type MoK\a
_diffrn_radiation_wavelength 0.71073
_diffrn_reflns_av_R_equivalents 0.0592
_diffrn_reflns_av_unetI/netI 0.0713
_diffrn_reflns_Laue_measured_fraction_full 0.727
_diffrn_reflns_Laue_measured_fraction_max 0.954
_diffrn_reflns_limit_h_max 17
_diffrn_reflns_limit_h_min -17
_diffrn_reflns_limit_k_max 5
_diffrn_reflns_limit_k_min -5
_diffrn_reflns_limit_l_max 42
_diffrn_reflns_limit_l_min -42
_diffrn_reflns_number 14394
_diffrn_reflns_point_group_measured_fraction_full 0.679
_diffrn_reflns_point_group_measured_fraction_max 0.900
_diffrn_reflns_theta_full 25.242
_diffrn_reflns_theta_max 24.866
_diffrn_reflns_theta_min 1.051
_exptl_absorpt_coefficient_mu 0.085
_exptl_crystal_colour colourless
_exptl_crystal_density_diffrn 1.191
_exptl_crystal_description plates
_exptl_crystal_F_000 1328
_exptl_crystal_recrystallization_method 'Re-crystallisation from solvent: Dioxane'
_exptl_crystal_size_max 0.300
_exptl_crystal_size_mid 0.160
_exptl_crystal_size_min 0.060
_refine_diff_density_max 0.191
_refine_diff_density_min -0.245
_refine_diff_density_rms 0.056
_refine_ls_abs_structure_details
;
 Flack x determined using 1287 quotients [(I+)-(I-)]/[(I+)+(I-)]
 (Parsons, Flack and Wagner, Acta Cryst. B69 (2013) 249-259).
;
_refine_ls_abs_structure_Flack 0.3(10)
_refine_ls_extinction_method none
_refine_ls_goodness_of_fit_ref 1.117
_refine_ls_hydrogen_treatment constr
_refine_ls_matrix_type full
_refine_ls_number_parameters 391
_refine_ls_number_reflns 4195
_refine_ls_number_restraints 1
_refine_ls_restrained_S_all 1.116
_refine_ls_R_factor_all 0.0745
_refine_ls_R_factor_gt 0.0619
_refine_ls_shift/su_max 0.000
_refine_ls_shift/su_mean 0.000
_refine_ls_structure_factor_coef Fsqd
_refine_ls_weighting_details 'w=1/[\s^2^(Fo^2^)+(0.1000P)^2^] where P=(Fo^2^+2Fc^2^)/3'
_refine_ls_weighting_scheme calc
_refine_ls_wR_factor_gt 0.1527
_refine_ls_wR_factor_ref 0.1630
_reflns_Friedel_coverage 0.675
_reflns_Friedel_fraction_full 0.618
_reflns_Friedel_fraction_max 0.830
_reflns_number_gt 3567
_reflns_number_total 4195
_reflns_threshold_expression 'I > 2\s(I)'
_cod_data_source_file c9nr01863h2.cif
_cod_data_source_block Compound_7b
_cod_original_sg_symbol_H-M 'C 2'
_cod_database_code 1552758
_shelx_space_group_comment
;
The symmetry employed for this shelxl refinement is uniquely defined
by the following loop, which should always be used as a source of
symmetry information in preference to the above space-group names.
They are only intended as comments.
;
_shelxl_version_number 2014/6

loop_
_space_group_symop_operation_xyz
'x, y, z'
'-x, y, -z'
'x+1/2, y+1/2, z'
'-x+1/2, y+1/2, -z'

loop_
_atom_site_label
_atom_site_type_symbol
_atom_site_fract_x
_atom_site_fract_y
_atom_site_fract_z
_atom_site_U_iso_or_equiv
_atom_site_adp_type
_atom_site_occupancy
_atom_site_site_symmetry_order
_atom_site_calc_flag
_atom_site_refinement_flags_posn
_atom_site_refinement_flags_adp
O4' O 0.4821(2) 0.8624(7) 0.57899(8) 0.0206(10) Uani 1 1 d . .
O3' O 0.4997(2) 0.7215(7) 0.65925(8) 0.0220(10) Uani 1 1 d . .
O5' O 0.3681(3) 1.2521(7) 0.59334(11) 0.0283(11) Uani 1 1 d . .
H5' H 0.3308 1.3301 0.5825 0.042 Uiso 1 1 calc R U
O2' O 0.6149(2) 1.0529(7) 0.65292(8) 0.0218(10) Uani 1 1 d . .
O2 O 0.7112(3) 0.9016(8) 0.56935(9) 0.0270(10) Uani 1 1 d . .
O4 O 0.6702(3) 1.5671(7) 0.49576(9) 0.0296(11) Uani 1 1 d . .
O7 O 0.6712(3) 1.4004(8) 0.63224(10) 0.0318(11) Uani 1 1 d . .
O19 O 0.4859(3) 0.9332(8) 0.70849(9) 0.0331(11) Uani 1 1 d . .
N1 N 0.5900(3) 1.1177(8) 0.56804(10) 0.0180(11) Uani 1 1 d . .
N3 N 0.6867(3) 1.2250(9) 0.53136(10) 0.0202(11) Uani 1 1 d . .
H3 H 0.7303 1.1869 0.5221 0.024 Uiso 1 1 calc R U
C2' C 0.5444(3) 1.0809(10) 0.62741(12) 0.0169(13) Uani 1 1 d . .
H2' H 0.5313 1.2581 0.6234 0.020 Uiso 1 1 calc R U
C5 C 0.5693(4) 1.4871(10) 0.53351(12) 0.0198(14) Uani 1 1 d . .
H5 H 0.5385 1.6296 0.5274 0.024 Uiso 1 1 calc R U
C4 C 0.6438(4) 1.4398(11) 0.51841(13) 0.0223(14) Uani 1 1 d . .
C3' C 0.4711(4) 0.9408(10) 0.63893(12) 0.0208(14) Uani 1 1 d . .
H3' H 0.4368 1.0498 0.6517 0.025 Uiso 1 1 calc R U
C1' C 0.5586(4) 0.9505(10) 0.59357(12) 0.0183(13) Uani 1 1 d . .
H1' H 0.5963 0.8094 0.5984 0.022 Uiso 1 1 calc R U
C4' C 0.4244(4) 0.8457(11) 0.60518(13) 0.0209(14) Uani 1 1 d . .
H4' H 0.4097 0.6698 0.6081 0.025 Uiso 1 1 calc R U
C2 C 0.6662(4) 1.0710(11) 0.55719(13) 0.0196(14) Uani 1 1 d . .
C19 C 0.5102(4) 0.7512(11) 0.69416(14) 0.0217(14) Uani 1 1 d . .
C6 C 0.5441(4) 1.3237(10) 0.55653(13) 0.0188(14) Uani 1 1 d . .
H6 H 0.4939 1.3506 0.5650 0.023 Uiso 1 1 calc R U
C5' C 0.3489(4) 0.9890(10) 0.59235(14) 0.0231(15) Uani 1 1 d . .
H5'1 H 0.3301 0.9389 0.5689 0.028 Uiso 1 1 calc R U
H5'2 H 0.3056 0.9546 0.6068 0.028 Uiso 1 1 calc R U
C7 C 0.6770(4) 1.2181(12) 0.65071(14) 0.0237(15) Uani 1 1 d . .
C20 C 0.5536(4) 0.5294(11) 0.71157(13) 0.0273(15) Uani 1 1 d . .
H20A H 0.6056 0.5070 0.7023 0.033 Uiso 1 1 calc R U
H20B H 0.5209 0.3807 0.7060 0.033 Uiso 1 1 calc R U
C8 C 0.7521(4) 1.1460(13) 0.67402(15) 0.0361(17) Uani 1 1 d . .
H8A H 0.7730 1.2957 0.6860 0.043 Uiso 1 1 calc R U
H8B H 0.7933 1.0913 0.6596 0.043 Uiso 1 1 calc R U
C9 C 0.7443(4) 0.9455(12) 0.70091(14) 0.0299(15) Uani 1 1 d . .
H9A H 0.7282 0.7906 0.6891 0.036 Uiso 1 1 calc R U
H9B H 0.7005 0.9928 0.7145 0.036 Uiso 1 1 calc R U
C21 C 0.5695(5) 0.5530(11) 0.75062(14) 0.0380(18) Uani 1 1 d . .
H21A H 0.5176 0.5746 0.7601 0.046 Uiso 1 1 calc R U
H21B H 0.6025 0.7008 0.7563 0.046 Uiso 1 1 calc R U
C22 C 0.6135(5) 0.3244(11) 0.76726(15) 0.0404(19) Uani 1 1 d . .
H22A H 0.6652 0.3041 0.7576 0.048 Uiso 1 1 calc R U
H22B H 0.5805 0.1771 0.7612 0.048 Uiso 1 1 calc R U
C10 C 0.8214(4) 0.8966(13) 0.72542(15) 0.0372(17) Uani 1 1 d . .
H10A H 0.8642 0.8376 0.7121 0.045 Uiso 1 1 calc R U
H10B H 0.8398 1.0533 0.7362 0.045 Uiso 1 1 calc R U
C13 C 0.8730(5) 0.4755(15) 0.80717(15) 0.058(2) Uani 1 1 d . .
H13A H 0.8562 0.3187 0.7960 0.070 Uiso 1 1 calc R U
H13B H 0.8280 0.5325 0.8194 0.070 Uiso 1 1 calc R U
C14 C 0.9458(5) 0.4235(16) 0.83352(16) 0.058(2) Uani 1 1 d . .
H14A H 0.9907 0.3652 0.8213 0.069 Uiso 1 1 calc R U
H14B H 0.9629 0.5804 0.8446 0.069 Uiso 1 1 calc R U
C11 C 0.8104(5) 0.7093(14) 0.75326(15) 0.047(2) Uani 1 1 d . .
H11A H 0.7943 0.5511 0.7424 0.057 Uiso 1 1 calc R U
H11B H 0.7654 0.7647 0.7657 0.057 Uiso 1 1 calc R U
C12 C 0.8850(5) 0.6631(14) 0.77952(15) 0.048(2) Uani 1 1 d . .
H12A H 0.9300 0.6072 0.7672 0.057 Uiso 1 1 calc R U
H12B H 0.9012 0.8210 0.7905 0.057 Uiso 1 1 calc R U
C23 C 0.6305(6) 0.3376(13) 0.80678(16) 0.056(2) Uani 1 1 d . .
H23A H 0.6645 0.4825 0.8130 0.067 Uiso 1 1 calc R U
H23B H 0.5790 0.3600 0.8165 0.067 Uiso 1 1 calc R U
C30 C 0.8734(6) -0.5604(14) 0.98331(17) 0.070(3) Uani 1 1 d . .
H30A H 0.8374 -0.7025 0.9821 0.105 Uiso 1 1 calc R U
H30B H 0.8954 -0.5333 1.0068 0.105 Uiso 1 1 calc R U
H30C H 0.9174 -0.5909 0.9695 0.105 Uiso 1 1 calc R U
C27 C 0.7532(6) -0.1145(13) 0.91680(16) 0.072(3) Uani 1 1 d . .
H27A H 0.7869 0.0312 0.9230 0.087 Uiso 1 1 calc R U
H27B H 0.7025 -0.0960 0.9273 0.087 Uiso 1 1 calc R U
C24 C 0.6733(6) 0.1038(12) 0.82252(15) 0.058(3) Uani 1 1 d . .
H24A H 0.7248 0.0824 0.8128 0.070 Uiso 1 1 calc R U
H24B H 0.6394 -0.0409 0.8160 0.070 Uiso 1 1 calc R U
C28 C 0.7977(6) -0.3476(13) 0.93120(16) 0.065(3) Uani 1 1 d . .
H28A H 0.8450 -0.3758 0.9188 0.078 Uiso 1 1 calc R U
H28B H 0.7614 -0.4903 0.9271 0.078 Uiso 1 1 calc R U
C15 C 0.9330(5) 0.2378(16) 0.86102(16) 0.062(3) Uani 1 1 d . .
H15A H 0.9162 0.0808 0.8499 0.074 Uiso 1 1 calc R U
H15B H 0.8878 0.2957 0.8731 0.074 Uiso 1 1 calc R U
C26 C 0.7335(6) -0.1246(13) 0.87704(16) 0.064(3) Uani 1 1 d . .
H26A H 0.7841 -0.1473 0.8666 0.077 Uiso 1 1 calc R U
H26B H 0.6987 -0.2683 0.8710 0.077 Uiso 1 1 calc R U
C16 C 1.0057(6) 0.1860(15) 0.88768(16) 0.063(3) Uani 1 1 d . .
H16A H 1.0512 0.1303 0.8757 0.076 Uiso 1 1 calc R U
H16B H 1.0219 0.3420 0.8992 0.076 Uiso 1 1 calc R U
C25 C 0.6905(6) 0.1116(13) 0.86219(16) 0.071(3) Uani 1 1 d . .
H25A H 0.7245 0.2558 0.8688 0.086 Uiso 1 1 calc R U
H25B H 0.6390 0.1316 0.8721 0.086 Uiso 1 1 calc R U
C18 C 1.0632(6) -0.0585(16) 0.94136(18) 0.078(3) Uani 1 1 d . .
H18A H 1.1072 -0.1294 0.9302 0.116 Uiso 1 1 calc R U
H18B H 1.0466 -0.1746 0.9581 0.116 Uiso 1 1 calc R U
H18C H 1.0812 0.0943 0.9527 0.116 Uiso 1 1 calc R U
C29 C 0.8265(6) -0.3332(14) 0.97005(16) 0.072(3) Uani 1 1 d . .
H29A H 0.8610 -0.1867 0.9744 0.086 Uiso 1 1 calc R U
H29B H 0.7791 -0.3131 0.9827 0.086 Uiso 1 1 calc R U
C17 C 0.9915(6) -0.0048(17) 0.91473(17) 0.077(3) Uani 1 1 d . .
H17A H 0.9751 -0.1604 0.9032 0.092 Uiso 1 1 calc R U
H17B H 0.9459 0.0513 0.9267 0.092 Uiso 1 1 calc R U

loop_
_atom_site_aniso_label
_atom_site_aniso_U_11
_atom_site_aniso_U_22
_atom_site_aniso_U_33
_atom_site_aniso_U_23
_atom_site_aniso_U_13
_atom_site_aniso_U_12
O4' 0.021(3) 0.019(2) 0.0219(19) -0.0029(16) 0.0018(16) -0.005(2)
O3' 0.032(3) 0.0120(19) 0.022(2) 0.0031(17) 0.0023(17) 0.005(2)
O5' 0.020(3) 0.015(2) 0.047(3) 0.0038(18) -0.0065(19) 0.0029(19)
O2' 0.024(3) 0.019(2) 0.0208(19) 0.0034(16) -0.0032(16) -0.002(2)
O2 0.024(3) 0.025(2) 0.031(2) 0.0010(19) -0.0004(17) 0.005(2)
O4 0.035(3) 0.026(2) 0.028(2) 0.007(2) 0.0066(18) -0.001(2)
O7 0.034(3) 0.027(3) 0.034(2) 0.009(2) -0.0006(18) -0.006(2)
O19 0.053(3) 0.020(2) 0.026(2) 0.0001(19) 0.0037(19) 0.003(2)
N1 0.016(3) 0.015(3) 0.022(2) -0.002(2) -0.001(2) 0.005(2)
N3 0.017(3) 0.023(3) 0.021(2) 0.001(2) 0.0046(19) 0.001(2)
C2' 0.018(4) 0.012(3) 0.019(3) 0.000(2) -0.004(2) 0.001(3)
C5 0.025(4) 0.014(3) 0.019(3) -0.001(2) -0.003(2) 0.001(3)
C4 0.020(4) 0.021(3) 0.024(3) -0.004(3) -0.004(3) 0.001(3)
C3' 0.033(4) 0.007(3) 0.023(3) -0.001(2) 0.003(2) 0.004(3)
C1' 0.020(4) 0.013(3) 0.021(3) 0.003(2) 0.003(2) -0.002(3)
C4' 0.021(4) 0.014(3) 0.028(3) 0.004(2) 0.008(3) -0.003(3)
C2 0.011(4) 0.022(3) 0.025(3) -0.007(3) -0.003(2) 0.006(3)
C19 0.031(4) 0.010(3) 0.024(3) 0.000(3) 0.002(3) -0.001(3)
C6 0.017(4) 0.016(3) 0.022(3) -0.004(2) -0.003(2) 0.006(3)
C5' 0.023(4) 0.013(3) 0.033(3) 0.003(2) -0.001(3) -0.006(3)
C7 0.020(4) 0.024(4) 0.026(3) -0.007(3) 0.001(3) -0.004(3)
C20 0.040(5) 0.012(3) 0.029(3) -0.001(3) -0.001(3) 0.000(3)
C8 0.029(4) 0.042(4) 0.035(3) 0.007(3) -0.005(3) -0.003(4)
C9 0.033(4) 0.027(3) 0.029(3) 0.004(3) -0.001(3) 0.006(3)
C21 0.073(6) 0.010(3) 0.028(3) 0.000(3) -0.009(3) 0.006(4)
C22 0.072(6) 0.015(3) 0.031(3) -0.001(3) -0.013(3) 0.005(4)
C10 0.037(5) 0.039(4) 0.034(3) -0.001(3) -0.002(3) 0.010(4)
C13 0.086(7) 0.058(5) 0.027(4) 0.009(4) -0.006(3) 0.038(5)
C14 0.083(7) 0.057(5) 0.030(4) 0.000(4) -0.006(4) 0.029(5)
C11 0.064(6) 0.043(4) 0.034(4) 0.009(3) -0.004(3) 0.019(4)
C12 0.061(6) 0.052(5) 0.028(3) 0.003(3) -0.003(3) 0.025(4)
C23 0.108(7) 0.023(4) 0.031(4) 0.002(3) -0.021(4) 0.006(4)
C30 0.141(9) 0.030(4) 0.032(4) 0.006(3) -0.027(4) -0.001(5)
C27 0.152(9) 0.023(4) 0.032(4) -0.001(3) -0.032(4) 0.008(5)
C24 0.121(8) 0.015(4) 0.030(3) 0.000(3) -0.030(4) 0.001(4)
C28 0.138(9) 0.021(4) 0.029(4) -0.003(3) -0.027(4) 0.002(5)
C15 0.096(7) 0.059(5) 0.030(4) 0.007(4) -0.001(4) 0.043(5)
C26 0.135(8) 0.018(4) 0.030(4) -0.002(3) -0.031(4) 0.005(4)
C16 0.106(8) 0.046(5) 0.033(4) 0.001(3) -0.015(4) 0.025(5)
C25 0.155(9) 0.014(4) 0.035(4) -0.003(3) -0.032(4) 0.012(5)
C18 0.143(9) 0.046(5) 0.037(4) 0.005(4) -0.023(4) 0.020(6)
C29 0.146(10) 0.030(4) 0.032(4) -0.005(3) -0.029(4) 0.019(5)
C17 0.126(9) 0.067(6) 0.036(4) 0.014(4) 0.000(4) 0.054(6)

loop_
_atom_type_symbol
_atom_type_description
_atom_type_scat_dispersion_real
_atom_type_scat_dispersion_imag
_atom_type_scat_source
C C 0.0033 0.0016 'International Tables Vol C Tables 4.2.6.8 and 6.1.1.4'
H H 0.0000 0.0000 'International Tables Vol C Tables 4.2.6.8 and 6.1.1.4'
N N 0.0061 0.0033 'International Tables Vol C Tables 4.2.6.8 and 6.1.1.4'
O O 0.0106 0.0060 'International Tables Vol C Tables 4.2.6.8 and 6.1.1.4'

loop_
_geom_angle_atom_site_label_1
_geom_angle_atom_site_label_2
_geom_angle_atom_site_label_3
_geom_angle
C1' O4' C4' 110.8(4)
C19 O3' C3' 116.5(4)
C5' O5' H5' 109.5
C7 O2' C2' 116.0(4)
C6 N1 C2 121.6(5)
C6 N1 C1' 119.0(5)
C2 N1 C1' 119.3(5)
C2 N3 C4 126.8(5)
C2 N3 H3 116.6
C4 N3 H3 116.6
O2' C2' C3' 110.1(4)
O2' C2' C1' 111.1(4)
C3' C2' C1' 103.2(4)
O2' C2' H2' 110.7
C3' C2' H2' 110.7
C1' C2' H2' 110.7
C6 C5 C4 119.6(5)
C6 C5 H5 120.2
C4 C5 H5 120.2
O4 C4 N3 120.4(5)
O4 C4 C5 125.3(5)
N3 C4 C5 114.3(5)
O3' C3' C2' 109.5(5)
O3' C3' C4' 107.4(4)
C2' C3' C4' 104.3(4)
O3' C3' H3' 111.7
C2' C3' H3' 111.7
C4' C3' H3' 111.7
O4' C1' N1 107.0(4)
O4' C1' C2' 106.8(4)
N1 C1' C2' 113.7(4)
O4' C1' H1' 109.7
N1 C1' H1' 109.7
C2' C1' H1' 109.7
O4' C4' C5' 108.0(4)
O4' C4' C3' 106.0(5)
C5' C4' C3' 115.8(5)
O4' C4' H4' 108.9
C5' C4' H4' 108.9
C3' C4' H4' 108.9
O2 C2 N3 122.7(5)
O2 C2 N1 122.6(5)
N3 C2 N1 114.6(5)
O19 C19 O3' 122.8(5)
O19 C19 C20 126.0(5)
O3' C19 C20 111.2(5)
C5 C6 N1 122.5(5)
C5 C6 H6 118.8
N1 C6 H6 118.8
O5' C5' C4' 108.7(5)
O5' C5' H5'1 110.0
C4' C5' H5'1 110.0
O5' C5' H5'2 110.0
C4' C5' H5'2 110.0
H5'1 C5' H5'2 108.3
O7 C7 O2' 123.4(5)
O7 C7 C8 125.1(6)
O2' C7 C8 111.5(5)
C19 C20 C21 114.1(5)
C19 C20 H20A 108.7
C21 C20 H20A 108.7
C19 C20 H20B 108.7
C21 C20 H20B 108.7
H20A C20 H20B 107.6
C7 C8 C9 118.5(5)
C7 C8 H8A 107.7
C9 C8 H8A 107.7
C7 C8 H8B 107.7
C9 C8 H8B 107.7
H8A C8 H8B 107.1
C8 C9 C10 115.5(6)
C8 C9 H9A 108.4
C10 C9 H9A 108.4
C8 C9 H9B 108.4
C10 C9 H9B 108.4
H9A C9 H9B 107.5
C20 C21 C22 112.4(5)
C20 C21 H21A 109.1
C22 C21 H21A 109.1
C20 C21 H21B 109.1
C22 C21 H21B 109.1
H21A C21 H21B 107.9
C21 C22 C23 114.5(5)
C21 C22 H22A 108.6
C23 C22 H22A 108.6
C21 C22 H22B 108.6
C23 C22 H22B 108.6
H22A C22 H22B 107.6
C11 C10 C9 114.3(6)
C11 C10 H10A 108.7
C9 C10 H10A 108.7
C11 C10 H10B 108.7
C9 C10 H10B 108.7
H10A C10 H10B 107.6
C12 C13 C14 117.0(7)
C12 C13 H13A 108.1
C14 C13 H13A 108.1
C12 C13 H13B 108.1
C14 C13 H13B 108.1
H13A C13 H13B 107.3
C15 C14 C13 116.5(8)
C15 C14 H14A 108.2
C13 C14 H14A 108.2
C15 C14 H14B 108.2
C13 C14 H14B 108.2
H14A C14 H14B 107.3
C10 C11 C12 116.2(6)
C10 C11 H11A 108.2
C12 C11 H11A 108.2
C10 C11 H11B 108.2
C12 C11 H11B 108.2
H11A C11 H11B 107.4
C13 C12 C11 115.5(7)
C13 C12 H12A 108.4
C11 C12 H12A 108.4
C13 C12 H12B 108.4
C11 C12 H12B 108.4
H12A C12 H12B 107.5
C24 C23 C22 113.0(6)
C24 C23 H23A 109.0
C22 C23 H23A 109.0
C24 C23 H23B 109.0
C22 C23 H23B 109.0
H23A C23 H23B 107.8
C29 C30 H30A 109.5
C29 C30 H30B 109.5
H30A C30 H30B 109.5
C29 C30 H30C 109.5
H30A C30 H30C 109.5
H30B C30 H30C 109.5
C28 C27 C26 112.4(6)
C28 C27 H27A 109.1
C26 C27 H27A 109.1
C28 C27 H27B 109.1
C26 C27 H27B 109.1
H27A C27 H27B 107.9
C23 C24 C25 114.0(6)
C23 C24 H24A 108.8
C25 C24 H24A 108.8
C23 C24 H24B 108.8
C25 C24 H24B 108.8
H24A C24 H24B 107.6
C27 C28 C29 114.0(6)
C27 C28 H28A 108.8
C29 C28 H28A 108.8
C27 C28 H28B 108.8
C29 C28 H28B 108.8
H28A C28 H28B 107.6
C14 C15 C16 116.8(8)
C14 C15 H15A 108.1
C16 C15 H15A 108.1
C14 C15 H15B 108.1
C16 C15 H15B 108.1
H15A C15 H15B 107.3
C25 C26 C27 112.8(6)
C25 C26 H26A 109.0
C27 C26 H26A 109.0
C25 C26 H26B 109.0
C27 C26 H26B 109.0
H26A C26 H26B 107.8
C17 C16 C15 115.7(8)
C17 C16 H16A 108.4
C15 C16 H16A 108.4
C17 C16 H16B 108.4
C15 C16 H16B 108.4
H16A C16 H16B 107.4
C26 C25 C24 112.6(6)
C26 C25 H25A 109.1
C24 C25 H25A 109.1
C26 C25 H25B 109.1
C24 C25 H25B 109.1
H25A C25 H25B 107.8
C17 C18 H18A 109.5
C17 C18 H18B 109.5
H18A C18 H18B 109.5
C17 C18 H18C 109.5
H18A C18 H18C 109.5
H18B C18 H18C 109.5
C30 C29 C28 113.0(6)
C30 C29 H29A 109.0
C28 C29 H29A 109.0
C30 C29 H29B 109.0
C28 C29 H29B 109.0
H29A C29 H29B 107.8
C16 C17 C18 116.3(9)
C16 C17 H17A 108.2
C18 C17 H17A 108.2
C16 C17 H17B 108.2
C18 C17 H17B 108.2
H17A C17 H17B 107.4

loop_
_geom_bond_atom_site_label_1
_geom_bond_atom_site_label_2
_geom_bond_distance
O4' C1' 1.402(7)
O4' C4' 1.467(6)
O3' C19 1.362(6)
O3' C3' 1.464(6)
O5' C5' 1.441(7)
O5' H5' 0.8200
O2' C7 1.358(7)
O2' C2' 1.449(6)
O2 C2 1.230(6)
O4 C4 1.229(6)
O7 C7 1.209(7)
O19 C19 1.210(7)
N1 C6 1.381(7)
N1 C2 1.384(7)
N1 C1' 1.471(7)
N3 C2 1.370(7)
N3 C4 1.411(7)
N3 H3 0.8600
C2' C3' 1.525(8)
C2' C1' 1.531(7)
C2' H2' 0.9800
C5 C6 1.348(7)
C5 C4 1.435(8)
C5 H5 0.9300
C3' C4' 1.535(8)
C3' H3' 0.9800
C1' H1' 0.9800
C4' C5' 1.496(8)
C4' H4' 0.9800
C19 C20 1.506(8)
C6 H6 0.9300
C5' H5'1 0.9700
C5' H5'2 0.9700
C7 C8 1.500(9)
C20 C21 1.521(8)
C20 H20A 0.9700
C20 H20B 0.9700
C8 C9 1.513(9)
C8 H8A 0.9700
C8 H8B 0.9700
C9 C10 1.523(9)
C9 H9A 0.9700
C9 H9B 0.9700
C21 C22 1.527(8)
C21 H21A 0.9700
C21 H21B 0.9700
C22 C23 1.537(8)
C22 H22A 0.9700
C22 H22B 0.9700
C10 C11 1.501(9)
C10 H10A 0.9700
C10 H10B 0.9700
C13 C12 1.500(10)
C13 C14 1.515(10)
C13 H13A 0.9700
C13 H13B 0.9700
C14 C15 1.492(11)
C14 H14A 0.9700
C14 H14B 0.9700
C11 C12 1.530(9)
C11 H11A 0.9700
C11 H11B 0.9700
C12 H12A 0.9700
C12 H12B 0.9700
C23 C24 1.529(9)
C23 H23A 0.9700
C23 H23B 0.9700
C30 C29 1.499(10)
C30 H30A 0.9600
C30 H30B 0.9600
C30 H30C 0.9600
C27 C28 1.520(10)
C27 C26 1.549(8)
C27 H27A 0.9700
C27 H27B 0.9700
C24 C25 1.542(8)
C24 H24A 0.9700
C24 H24B 0.9700
C28 C29 1.539(9)
C28 H28A 0.9700
C28 H28B 0.9700
C15 C16 1.520(10)
C15 H15A 0.9700
C15 H15B 0.9700
C26 C25 1.529(10)
C26 H26A 0.9700
C26 H26B 0.9700
C16 C17 1.503(11)
C16 H16A 0.9700
C16 H16B 0.9700
C25 H25A 0.9700
C25 H25B 0.9700
C18 C17 1.510(11)
C18 H18A 0.9600
C18 H18B 0.9600
C18 H18C 0.9600
C29 H29A 0.9700
C29 H29B 0.9700
C17 H17A 0.9700
C17 H17B 0.9700
